data_7114397
loop_
_publ_author_name
'Arndt, Stefan'
'Spaniol, Thomas P.'
'Okuda, Jun'

_publ_section_title
;
 The first structurally characterized cationic lanthanide--alkyl
 complexesElectronic supplementary information (ESI) available:
 experimental and spectroscopic details. See
 http://www.rsc.org/suppdata/cc/b2/b201613n/
;
_journal_issue 8
_journal_name_full 'Chemical Communications'
_journal_page_first 896
_journal_paper_doi 10.1039/b201613n
_journal_year 2002
_chemical_formula_sum 'C41 H70 B Cl Lu O5 Si3'
_chemical_formula_weight 948.47
_chemical_name_systematic
;
1,4,7,10,13-pentaoxacyclopentadecane-
bis(trimethylsilylmethyl)lutetium(III)-
trimethylsilylmethyltriphenylborate
;
_space_group_IT_number 56
_symmetry_cell_setting orthorhombic
_symmetry_space_group_name_Hall '-P 2ab 2ac'
_symmetry_space_group_name_H-M 'P c c n'
_atom_sites_solution_hydrogens geom
_atom_sites_solution_primary direct
_atom_sites_solution_secondary difmap
_audit_creation_method SHELXL-97
_cell_angle_alpha 90.00
_cell_angle_beta 90.00
_cell_angle_gamma 90.00
_cell_formula_units_Z 8
_cell_length_a 17.0636(8)
_cell_length_b 28.0660(10)
_cell_length_c 19.7091(9)
_cell_measurement_temperature 183(2)
_cell_volume 9438.8(7)
_computing_cell_refinement SAINT
_computing_data_collection SMART
_computing_data_reduction SAINT
_computing_molecular_graphics 'Ortep-III for Windows, Farraguia, 1997)'
_computing_publication_material 'WinGX Pulication Routines (Farraguia, 1999)'
_computing_structure_refinement 'SHELXL-97 (Sheldrick, 1997)'
_computing_structure_solution 'SHELXS-86 (Sheldrick, 1986)'
_diffrn_ambient_temperature 183(2)
_diffrn_measured_fraction_theta_full 0.998
_diffrn_measured_fraction_theta_max 0.998
_diffrn_measurement_device_type 'Bruker AXS diffactometer with CCD detector'
_diffrn_measurement_method \w-scans
_diffrn_radiation_monochromator graphite
_diffrn_radiation_source 'fine-focus sealed tube'
_diffrn_radiation_type MoK\a
_diffrn_radiation_wavelength 0.71073
_diffrn_reflns_av_R_equivalents 0.1670
_diffrn_reflns_av_sigmaI/netI 0.1409
_diffrn_reflns_limit_h_max 22
_diffrn_reflns_limit_h_min -22
_diffrn_reflns_limit_k_max 36
_diffrn_reflns_limit_k_min -37
_diffrn_reflns_limit_l_max 25
_diffrn_reflns_limit_l_min -26
_diffrn_reflns_number 82918
_diffrn_reflns_theta_full 28.30
_diffrn_reflns_theta_max 28.30
_diffrn_reflns_theta_min 2.39
_exptl_absorpt_coefficient_mu 2.262
_exptl_absorpt_correction_T_max 0.8857
_exptl_absorpt_correction_T_min 0.4648
_exptl_absorpt_correction_type empirical
_exptl_crystal_colour colourless
_exptl_crystal_density_diffrn 1.335
_exptl_crystal_density_method 'not measured'
_exptl_crystal_description plate
_exptl_crystal_F_000 3928
_exptl_crystal_size_max 0.40
_exptl_crystal_size_mid 0.14
_exptl_crystal_size_min 0.05
_refine_diff_density_max 1.614
_refine_diff_density_min -1.036
_refine_diff_density_rms 0.223
_refine_ls_extinction_coef 0.00282(12)
_refine_ls_extinction_expression Fc^*^=kFc[1+0.001xFc^2^\l^3^/sin(2\q)]^-1/4^
_refine_ls_extinction_method SHELXL
_refine_ls_goodness_of_fit_ref 0.936
_refine_ls_hydrogen_treatment mixed
_refine_ls_matrix_type full
_refine_ls_number_parameters 477
_refine_ls_number_reflns 11723
_refine_ls_number_restraints 0
_refine_ls_restrained_S_all 0.936
_refine_ls_R_factor_all 0.1445
_refine_ls_R_factor_gt 0.0534
_refine_ls_shift/su_max 0.002
_refine_ls_shift/su_mean 0.000
_refine_ls_structure_factor_coef Fsqd
_refine_ls_weighting_details 'calc w=1/[\s^2^(Fo^2^)+(0.0763P)^2^+0.0000P] where P=(Fo^2^+2Fc^2^)/3'
_refine_ls_weighting_scheme calc
_refine_ls_wR_factor_gt 0.1207
_refine_ls_wR_factor_ref 0.1591
_reflns_number_gt 5651
_reflns_number_total 11723
_reflns_threshold_expression >2sigma(I)
_cod_data_source_file b201613n.txt
_cod_data_source_block sa22
_cod_original_sg_symbol_H-M Pbca
_cod_database_code 7114397

loop_
_symmetry_equiv_pos_as_xyz
'x, y, z'
'-x+1/2, -y+1/2, z'
'x+1/2, -y, -z+1/2'
'-x, y+1/2, -z+1/2'
'-x, -y, -z'
'x-1/2, y-1/2, -z'
'-x-1/2, y, z-1/2'
'x, -y-1/2, z-1/2'

loop_
_atom_site_label
_atom_site_type_symbol
_atom_site_fract_x
_atom_site_fract_y
_atom_site_fract_z
_atom_site_U_iso_or_equiv
_atom_site_adp_type
_atom_site_occupancy
_atom_site_symmetry_multiplicity
_atom_site_calc_flag
_atom_site_refinement_flags
Si1 Si -0.06824(17) 0.73163(10) 0.07145(12) 0.0482(7) Uani 1 1 d .
Si2 Si 0.01450(14) 0.79518(8) 0.29762(12) 0.0336(6) Uani 1 1 d .
Si3 Si 0.61879(13) 0.54065(8) 0.09292(11) 0.0309(5) Uani 1 1 d .
O1 O 0.1575(3) 0.6879(2) 0.2516(3) 0.0315(13) Uani 1 1 d .
O2 O 0.0636(3) 0.63467(19) 0.3268(2) 0.0301(13) Uani 1 1 d .
O3 O -0.0777(3) 0.62844(19) 0.2711(2) 0.0331(13) Uani 1 1 d .
O4 O -0.0242(3) 0.6046(2) 0.1553(3) 0.0441(16) Uani 1 1 d .
O5 O 0.1251(3) 0.62029(19) 0.1659(3) 0.0353(14) Uani 1 1 d .
Lu Lu 0.027508(17) 0.670350(11) 0.219500(14) 0.02171(12) Uani 1 1 d .
Cl1 Cl 0.2818(3) 0.32503(19) 0.1172(3) 0.0459(12) Uiso 0.50 1 d P
Cl2 Cl 0.2233(5) 0.1784(3) 0.1496(4) 0.093(2) Uiso 0.50 1 d P
B B 0.7310(5) 0.4625(3) 0.0317(4) 0.027(2) Uani 1 1 d .
C1 C 0.1873(5) 0.6715(3) 0.3184(4) 0.041(2) Uani 1 1 d .
H1A H 0.2170 0.6414 0.3129 0.049 Uiso 1 1 calc R
H1B H 0.2227 0.6958 0.3381 0.049 Uiso 1 1 calc R
C2 C 0.1206(5) 0.6640(3) 0.3628(4) 0.038(2) Uani 1 1 d .
H2A H 0.0968 0.6950 0.3753 0.045 Uiso 1 1 calc R
H2B H 0.1375 0.6477 0.4049 0.045 Uiso 1 1 calc R
C3 C -0.0002(5) 0.6207(4) 0.3705(4) 0.045(2) Uani 1 1 d .
H3A H -0.0242 0.6490 0.3921 0.054 Uiso 1 1 calc R
H3B H 0.0186 0.5989 0.4065 0.054 Uiso 1 1 calc R
C4 C -0.0587(5) 0.5957(3) 0.3252(4) 0.045(2) Uani 1 1 d .
H4A H -0.0357 0.5661 0.3064 0.054 Uiso 1 1 calc R
H4B H -0.1064 0.5873 0.3512 0.054 Uiso 1 1 calc R
C5 C -0.1334(5) 0.6089(3) 0.2235(4) 0.044(2) Uani 1 1 d .
H5A H -0.1609 0.6351 0.1997 0.053 Uiso 1 1 calc R
H5B H -0.1730 0.5897 0.2481 0.053 Uiso 1 1 calc R
C6 C -0.0918(5) 0.5786(3) 0.1736(4) 0.050(3) Uani 1 1 d .
H6A H -0.0773 0.5476 0.1941 0.059 Uiso 1 1 calc R
H6B H -0.1252 0.5726 0.1334 0.059 Uiso 1 1 calc R
C7 C 0.0228(5) 0.5830(4) 0.1033(5) 0.062(3) Uani 1 1 d .
H7A H 0.0245 0.6038 0.0626 0.074 Uiso 1 1 calc R
H7B H 0.0006 0.5518 0.0900 0.074 Uiso 1 1 calc R
C8 C 0.1016(6) 0.5768(4) 0.1309(5) 0.062(3) Uani 1 1 d .
H8A H 0.1022 0.5497 0.1629 0.074 Uiso 1 1 calc R
H8B H 0.1388 0.5699 0.0937 0.074 Uiso 1 1 calc R
C9 C 0.2076(5) 0.6290(3) 0.1739(4) 0.044(2) Uani 1 1 d .
H9A H 0.2355 0.6246 0.1303 0.053 Uiso 1 1 calc R
H9B H 0.2305 0.6072 0.2080 0.053 Uiso 1 1 calc R
C10 C 0.2127(5) 0.6793(3) 0.1969(4) 0.040(2) Uani 1 1 d .
H10A H 0.2666 0.6861 0.2128 0.048 Uiso 1 1 calc R
H10B H 0.2010 0.7009 0.1585 0.048 Uiso 1 1 calc R
C11 C 0.0203(5) 0.7135(3) 0.1167(4) 0.0346(19) Uani 1 1 d .
H11A H 0.0501 0.7432 0.1247 0.041 Uiso 1 1 calc R
H11B H 0.0513 0.6948 0.0835 0.041 Uiso 1 1 calc R
C12 C -0.0482(6) 0.7721(4) -0.0030(5) 0.063(3) Uani 1 1 d .
H12A H -0.0979 0.7823 -0.0231 0.095 Uiso 1 1 calc R
H12B H -0.0173 0.7549 -0.0370 0.095 Uiso 1 1 calc R
H12C H -0.0188 0.8001 0.0125 0.095 Uiso 1 1 calc R
C13 C -0.1395(6) 0.7661(6) 0.1261(5) 0.103(5) Uani 1 1 d .
H13A H -0.1608 0.7450 0.1612 0.154 Uiso 1 1 calc R
H13B H -0.1824 0.7781 0.0978 0.154 Uiso 1 1 calc R
H13C H -0.1124 0.7929 0.1475 0.154 Uiso 1 1 calc R
C14 C -0.1226(8) 0.6784(4) 0.0387(6) 0.093(5) Uani 1 1 d .
H14A H -0.1655 0.6890 0.0092 0.139 Uiso 1 1 calc R
H14B H -0.1441 0.6603 0.0769 0.139 Uiso 1 1 calc R
H14C H -0.0867 0.6581 0.0128 0.139 Uiso 1 1 calc R
C15 C -0.0219(4) 0.7342(3) 0.2833(4) 0.0267(16) Uani 1 1 d .
H15A H -0.0757 0.7388 0.2657 0.032 Uiso 1 1 calc R
H15B H -0.0284 0.7209 0.3295 0.032 Uiso 1 1 calc R
C16 C 0.0527(7) 0.8239(3) 0.2201(5) 0.059(3) Uani 1 1 d .
H16A H 0.0663 0.8571 0.2300 0.088 Uiso 1 1 calc R
H16B H 0.0126 0.8229 0.1845 0.088 Uiso 1 1 calc R
H16C H 0.0995 0.8069 0.2046 0.088 Uiso 1 1 calc R
C17 C -0.0601(6) 0.8372(3) 0.3312(7) 0.081(4) Uani 1 1 d .
H17A H -0.1015 0.8416 0.2973 0.121 Uiso 1 1 calc R
H17B H -0.0353 0.8679 0.3409 0.121 Uiso 1 1 calc R
H17C H -0.0827 0.8242 0.3729 0.121 Uiso 1 1 calc R
C18 C 0.1000(6) 0.7965(4) 0.3589(5) 0.076(4) Uani 1 1 d .
H18A H 0.1161 0.8296 0.3666 0.115 Uiso 1 1 calc R
H18B H 0.1439 0.7785 0.3397 0.115 Uiso 1 1 calc R
H18C H 0.0842 0.7821 0.4021 0.115 Uiso 1 1 calc R
C19 C 0.6474(4) 0.4793(3) 0.0699(4) 0.0291(18) Uani 1 1 d .
H19A H 0.6449 0.4608 0.1126 0.035 Uiso 1 1 calc R
H19B H 0.6046 0.4671 0.0408 0.035 Uiso 1 1 calc R
C20 C 0.5281(5) 0.5379(4) 0.1450(5) 0.053(3) Uani 1 1 d .
H20A H 0.4867 0.5218 0.1193 0.080 Uiso 1 1 calc R
H20B H 0.5111 0.5703 0.1564 0.080 Uiso 1 1 calc R
H20C H 0.5386 0.5201 0.1869 0.080 Uiso 1 1 calc R
C21 C 0.6931(5) 0.5731(3) 0.1441(5) 0.053(3) Uani 1 1 d .
H21A H 0.7054 0.5546 0.1849 0.080 Uiso 1 1 calc R
H21B H 0.6722 0.6043 0.1572 0.080 Uiso 1 1 calc R
H21C H 0.7408 0.5774 0.1171 0.080 Uiso 1 1 calc R
C22 C 0.5959(6) 0.5770(3) 0.0169(4) 0.051(3) Uani 1 1 d .
H22A H 0.6443 0.5839 -0.0079 0.077 Uiso 1 1 calc R
H22B H 0.5713 0.6070 0.0311 0.077 Uiso 1 1 calc R
H22C H 0.5598 0.5594 -0.0125 0.077 Uiso 1 1 calc R
C23 C 0.7514(4) 0.4978(3) -0.0325(4) 0.0252(16) Uani 1 1 d .
C24 C 0.7247(4) 0.4894(3) -0.0990(4) 0.0293(18) Uani 1 1 d .
H24 H 0.6914 0.4629 -0.1071 0.035 Uiso 1 1 calc R
C25 C 0.7455(5) 0.5187(3) -0.1535(4) 0.035(2) Uani 1 1 d .
H25 H 0.7266 0.5111 -0.1976 0.042 Uiso 1 1 calc R
C26 C 0.7917(5) 0.5576(3) -0.1454(4) 0.036(2) Uani 1 1 d .
H26 H 0.8067 0.5769 -0.1828 0.043 Uiso 1 1 calc R
C27 C 0.8162(5) 0.5680(3) -0.0797(4) 0.040(2) Uani 1 1 d .
H27 H 0.8471 0.5956 -0.0717 0.047 Uiso 1 1 calc R
C28 C 0.7960(5) 0.5386(3) -0.0258(4) 0.035(2) Uani 1 1 d .
H28 H 0.8139 0.5471 0.0182 0.042 Uiso 1 1 calc R
C29 C 0.7186(4) 0.4064(3) 0.0060(3) 0.0227(16) Uani 1 1 d .
C30 C 0.7713(4) 0.3697(3) 0.0177(4) 0.0284(18) Uani 1 1 d .
H30 H 0.8189 0.3771 0.0403 0.034 Uiso 1 1 calc R
C31 C 0.7586(5) 0.3229(3) -0.0019(4) 0.0330(19) Uani 1 1 d .
H31 H 0.7971 0.2993 0.0075 0.040 Uiso 1 1 calc R
C32 C 0.6901(5) 0.3103(3) -0.0349(4) 0.034(2) Uani 1 1 d .
H32 H 0.6805 0.2782 -0.0479 0.041 Uiso 1 1 calc R
C33 C 0.6348(5) 0.3466(3) -0.0487(4) 0.0303(19) Uani 1 1 d .
H33 H 0.5875 0.3393 -0.0718 0.036 Uiso 1 1 calc R
C34 C 0.6500(4) 0.3924(3) -0.0285(4) 0.0279(18) Uani 1 1 d .
H34 H 0.6119 0.4162 -0.0383 0.033 Uiso 1 1 calc R
C35 C 0.8047(4) 0.4623(3) 0.0854(4) 0.0242(17) Uani 1 1 d .
C36 C 0.7960(5) 0.4567(3) 0.1559(4) 0.0324(19) Uani 1 1 d .
H36 H 0.7448 0.4574 0.1749 0.039 Uiso 1 1 calc R
C37 C 0.8596(5) 0.4502(3) 0.1987(4) 0.036(2) Uani 1 1 d .
H37 H 0.8511 0.4463 0.2460 0.043 Uiso 1 1 calc R
C38 C 0.9342(5) 0.4492(3) 0.1740(5) 0.046(2) Uani 1 1 d .
H38 H 0.9774 0.4447 0.2037 0.055 Uiso 1 1 calc R
C39 C 0.9463(5) 0.4549(3) 0.1049(5) 0.042(2) Uani 1 1 d .
H39 H 0.9978 0.4541 0.0867 0.050 Uiso 1 1 calc R
C40 C 0.8827(5) 0.4616(3) 0.0629(4) 0.0331(19) Uani 1 1 d .
H40 H 0.8922 0.4660 0.0158 0.040 Uiso 1 1 calc R
C41 C 0.2758(14) 0.2607(10) 0.1152(12) 0.083(8) Uiso 0.50 1 d P
H41A H 0.2451 0.2516 0.0746 0.100 Uiso 0.50 1 calc PR
H41B H 0.3295 0.2481 0.1088 0.100 Uiso 0.50 1 calc PR
C42 C 0.241(3) 0.2361(12) 0.1746(15) 0.129(12) Uiso 0.50 1 d P
H42A H 0.1915 0.2519 0.1883 0.155 Uiso 0.50 1 calc PR
H42B H 0.2776 0.2368 0.2135 0.155 Uiso 0.50 1 calc PR

loop_
_atom_site_aniso_label
_atom_site_aniso_U_11
_atom_site_aniso_U_22
_atom_site_aniso_U_33
_atom_site_aniso_U_23
_atom_site_aniso_U_13
_atom_site_aniso_U_12
Si1 0.0561(17) 0.0584(18) 0.0301(13) 0.0102(13) -0.0118(13) -0.0136(15)
Si2 0.0361(14) 0.0275(12) 0.0373(13) -0.0068(10) 0.0102(10) -0.0060(10)
Si3 0.0330(13) 0.0312(13) 0.0284(12) -0.0049(10) -0.0017(10) 0.0078(10)
O1 0.020(3) 0.042(3) 0.033(3) 0.000(3) 0.001(2) 0.003(3)
O2 0.024(3) 0.042(3) 0.025(3) 0.008(2) 0.000(2) 0.001(3)
O3 0.034(3) 0.038(3) 0.027(3) -0.003(3) 0.004(2) -0.008(3)
O4 0.034(3) 0.046(4) 0.052(4) -0.029(3) 0.021(3) -0.016(3)
O5 0.030(3) 0.039(3) 0.037(3) -0.012(3) 0.002(3) 0.005(3)
Lu 0.02232(17) 0.02426(18) 0.01856(16) -0.00088(15) 0.00091(14) -0.00072(15)
B 0.033(5) 0.023(5) 0.023(4) -0.002(4) 0.001(4) 0.003(4)
C1 0.034(5) 0.055(6) 0.032(5) 0.000(5) -0.014(4) 0.000(5)
C2 0.041(5) 0.055(6) 0.016(4) 0.000(4) -0.010(3) 0.006(4)
C3 0.036(5) 0.071(7) 0.027(5) 0.010(5) 0.006(4) 0.007(5)
C4 0.046(5) 0.045(6) 0.043(5) 0.015(5) 0.017(4) 0.005(5)
C5 0.030(5) 0.060(6) 0.043(5) -0.014(5) 0.003(4) -0.020(4)
C6 0.050(6) 0.057(6) 0.042(6) -0.011(5) 0.013(5) -0.019(5)
C7 0.049(6) 0.072(7) 0.065(7) -0.035(6) 0.022(6) -0.002(6)
C8 0.062(7) 0.071(8) 0.053(6) -0.036(6) -0.003(5) 0.031(6)
C9 0.029(5) 0.067(7) 0.037(5) 0.002(5) 0.008(4) 0.009(5)
C10 0.027(5) 0.058(7) 0.033(5) 0.005(4) 0.002(4) 0.005(4)
C11 0.041(5) 0.035(5) 0.028(4) 0.005(4) 0.004(4) 0.000(4)
C12 0.068(7) 0.068(7) 0.053(6) 0.030(6) -0.021(5) -0.006(6)
C13 0.044(7) 0.203(17) 0.063(8) 0.005(9) -0.015(6) 0.036(9)
C14 0.134(12) 0.064(8) 0.081(9) 0.032(7) -0.073(8) -0.047(8)
C15 0.023(4) 0.034(4) 0.024(4) 0.004(3) -0.001(4) 0.001(3)
C16 0.071(7) 0.044(6) 0.062(7) -0.005(5) 0.024(6) -0.017(5)
C17 0.064(7) 0.038(6) 0.140(12) -0.028(7) 0.055(8) -0.003(5)
C18 0.075(8) 0.079(9) 0.075(8) -0.014(7) -0.015(6) -0.039(7)
C19 0.030(4) 0.031(5) 0.027(4) 0.001(3) -0.003(3) 0.010(4)
C20 0.057(6) 0.057(6) 0.045(6) 0.002(5) 0.015(5) 0.021(5)
C21 0.061(6) 0.047(6) 0.052(6) -0.010(5) -0.015(5) 0.006(5)
C22 0.056(6) 0.050(6) 0.048(6) 0.012(5) -0.001(5) 0.018(5)
C23 0.024(4) 0.025(4) 0.027(4) -0.003(4) 0.003(3) 0.000(4)
C24 0.028(4) 0.022(4) 0.037(5) -0.003(4) -0.004(4) 0.006(3)
C25 0.049(5) 0.033(5) 0.023(4) 0.003(4) -0.003(4) 0.007(4)
C26 0.038(5) 0.037(5) 0.033(5) 0.010(4) 0.000(4) -0.002(4)
C27 0.046(5) 0.037(5) 0.036(5) 0.004(4) -0.005(4) -0.014(4)
C28 0.043(5) 0.034(5) 0.028(4) -0.002(4) -0.004(4) -0.003(4)
C29 0.021(4) 0.027(4) 0.021(4) 0.003(3) -0.004(3) 0.003(3)
C30 0.030(4) 0.031(5) 0.025(4) -0.001(3) -0.006(3) 0.003(4)
C31 0.037(5) 0.025(5) 0.037(5) 0.004(4) -0.005(4) 0.005(4)
C32 0.054(6) 0.020(4) 0.028(4) -0.002(3) 0.000(4) -0.008(4)
C33 0.035(5) 0.031(5) 0.024(4) -0.001(3) 0.002(4) -0.004(4)
C34 0.023(4) 0.038(5) 0.022(4) -0.002(3) 0.001(3) -0.001(4)
C35 0.028(4) 0.018(4) 0.027(4) -0.002(3) -0.002(3) 0.003(3)
C36 0.043(5) 0.023(4) 0.032(4) -0.004(4) 0.001(4) 0.000(4)
C37 0.052(6) 0.030(5) 0.026(4) 0.002(4) -0.011(4) 0.007(4)
C38 0.053(6) 0.038(5) 0.046(6) -0.012(4) -0.028(5) 0.019(5)
C39 0.031(5) 0.035(5) 0.059(6) -0.014(5) -0.003(4) 0.000(4)
C40 0.039(5) 0.034(5) 0.026(4) -0.002(4) -0.008(4) 0.007(4)

loop_
_atom_type_symbol
_atom_type_description
_atom_type_scat_dispersion_real
_atom_type_scat_dispersion_imag
_atom_type_scat_source
C C 0.0033 0.0016 'International Tables Vol C Tables 4.2.6.8 and 6.1.1.4'
H H 0.0000 0.0000 'International Tables Vol C Tables 4.2.6.8 and 6.1.1.4'
B B 0.0013 0.0007 'International Tables Vol C Tables 4.2.6.8 and 6.1.1.4'
Cl Cl 0.1484 0.1585 'International Tables Vol C Tables 4.2.6.8 and 6.1.1.4'
Lu Lu -0.4720 5.8584 'International Tables Vol C Tables 4.2.6.8 and 6.1.1.4'
O O 0.0106 0.0060 'International Tables Vol C Tables 4.2.6.8 and 6.1.1.4'
Si Si 0.0817 0.0704 'International Tables Vol C Tables 4.2.6.8 and 6.1.1.4'

loop_
_geom_angle_atom_site_label_1
_geom_angle_atom_site_label_2
_geom_angle_atom_site_label_3
_geom_angle
C11 Si1 C14 110.8(5)
C11 Si1 C12 113.4(4)
C14 Si1 C12 107.6(5)
C11 Si1 C13 113.4(4)
C14 Si1 C13 106.6(6)
C12 Si1 C13 104.6(6)
C15 Si2 C16 113.4(4)
C15 Si2 C17 114.4(4)
C16 Si2 C17 105.1(5)
C15 Si2 C18 112.1(4)
C16 Si2 C18 104.3(5)
C17 Si2 C18 106.8(6)
C19 Si3 C22 111.7(4)
C19 Si3 C21 114.2(4)
C22 Si3 C21 108.2(5)
C19 Si3 C20 108.5(4)
C22 Si3 C20 107.1(4)
C21 Si3 C20 106.8(4)
C10 O1 C1 112.6(6)
C10 O1 Lu 112.1(4)
C1 O1 Lu 119.6(4)
C3 O2 C2 111.4(6)
C3 O2 Lu 116.3(4)
C2 O2 Lu 111.2(4)
C5 O3 C4 112.7(6)
C5 O3 Lu 114.1(4)
C4 O3 Lu 117.4(5)
C6 O4 C7 115.0(7)
C6 O4 Lu 124.2(5)
C7 O4 Lu 119.5(5)
C9 O5 C8 117.6(6)
C9 O5 Lu 121.9(5)
C8 O5 Lu 120.2(5)
C15 Lu O1 92.0(2)
C15 Lu C11 92.8(3)
O1 Lu C11 99.9(2)
C15 Lu O3 82.9(2)
O1 Lu O3 134.41(18)
C11 Lu O3 125.5(2)
C15 Lu O4 137.4(2)
O1 Lu O4 130.28(19)
C11 Lu O4 85.6(3)
O3 Lu O4 64.39(18)
C15 Lu O2 86.5(2)
O1 Lu O2 67.22(17)
C11 Lu O2 167.1(2)
O3 Lu O2 67.26(17)
O4 Lu O2 103.6(2)
C15 Lu O5 157.6(2)
O1 Lu O5 65.90(18)
C11 Lu O5 87.6(2)
O3 Lu O5 114.79(18)
O4 Lu O5 65.02(18)
O2 Lu O5 88.04(17)
C35 B C23 109.5(6)
C35 B C29 106.9(6)
C23 B C29 111.2(6)
C35 B C19 111.2(6)
C23 B C19 110.8(6)
C29 B C19 107.1(6)
C2 C1 O1 108.2(6)
C2 C1 H1A 110.1
O1 C1 H1A 110.1
C2 C1 H1B 110.1
O1 C1 H1B 110.1
H1A C1 H1B 108.4
C1 C2 O2 108.1(6)
C1 C2 H2A 110.1
O2 C2 H2A 110.1
C1 C2 H2B 110.1
O2 C2 H2B 110.1
H2A C2 H2B 108.4
O2 C3 C4 105.7(6)
O2 C3 H3A 110.6
C4 C3 H3A 110.6
O2 C3 H3B 110.6
C4 C3 H3B 110.6
H3A C3 H3B 108.7
O3 C4 C3 106.9(7)
O3 C4 H4A 110.3
C3 C4 H4A 110.3
O3 C4 H4B 110.3
C3 C4 H4B 110.3
H4A C4 H4B 108.6
O3 C5 C6 109.5(7)
O3 C5 H5A 109.8
C6 C5 H5A 109.8
O3 C5 H5B 109.8
C6 C5 H5B 109.8
H5A C5 H5B 108.2
O4 C6 C5 105.4(7)
O4 C6 H6A 110.7
C5 C6 H6A 110.7
O4 C6 H6B 110.7
C5 C6 H6B 110.7
H6A C6 H6B 108.8
O4 C7 C8 107.4(8)
O4 C7 H7A 110.2
C8 C7 H7A 110.2
O4 C7 H7B 110.2
C8 C7 H7B 110.2
H7A C7 H7B 108.5
O5 C8 C7 109.3(8)
O5 C8 H8A 109.8
C7 C8 H8A 109.8
O5 C8 H8B 109.8
C7 C8 H8B 109.8
H8A C8 H8B 108.3
O5 C9 C10 104.6(7)
O5 C9 H9A 110.8
C10 C9 H9A 110.8
O5 C9 H9B 110.8
C10 C9 H9B 110.8
H9A C9 H9B 108.9
O1 C10 C9 110.4(7)
O1 C10 H10A 109.6
C9 C10 H10A 109.6
O1 C10 H10B 109.6
C9 C10 H10B 109.6
H10A C10 H10B 108.1
Si1 C11 Lu 127.2(4)
Si1 C11 H11A 105.5
Lu C11 H11A 105.5
Si1 C11 H11B 105.5
Lu C11 H11B 105.5
H11A C11 H11B 106.1
Si1 C12 H12A 109.5
Si1 C12 H12B 109.5
H12A C12 H12B 109.5
Si1 C12 H12C 109.5
H12A C12 H12C 109.5
H12B C12 H12C 109.5
Si1 C13 H13A 109.5
Si1 C13 H13B 109.5
H13A C13 H13B 109.5
Si1 C13 H13C 109.5
H13A C13 H13C 109.5
H13B C13 H13C 109.5
Si1 C14 H14A 109.5
Si1 C14 H14B 109.5
H14A C14 H14B 109.5
Si1 C14 H14C 109.5
H14A C14 H14C 109.5
H14B C14 H14C 109.5
Si2 C15 Lu 132.1(4)
Si2 C15 H15A 104.2
Lu C15 H15A 104.2
Si2 C15 H15B 104.2
Lu C15 H15B 104.2
H15A C15 H15B 105.5
Si2 C16 H16A 109.5
Si2 C16 H16B 109.5
H16A C16 H16B 109.5
Si2 C16 H16C 109.5
H16A C16 H16C 109.5
H16B C16 H16C 109.5
Si2 C17 H17A 109.5
Si2 C17 H17B 109.5
H17A C17 H17B 109.5
Si2 C17 H17C 109.5
H17A C17 H17C 109.5
H17B C17 H17C 109.5
Si2 C18 H18A 109.5
Si2 C18 H18B 109.5
H18A C18 H18B 109.5
Si2 C18 H18C 109.5
H18A C18 H18C 109.5
H18B C18 H18C 109.5
B C19 Si3 126.6(6)
B C19 H19A 105.7
Si3 C19 H19A 105.7
B C19 H19B 105.7
Si3 C19 H19B 105.7
H19A C19 H19B 106.1
Si3 C20 H20A 109.5
Si3 C20 H20B 109.5
H20A C20 H20B 109.5
Si3 C20 H20C 109.5
H20A C20 H20C 109.5
H20B C20 H20C 109.5
Si3 C21 H21A 109.5
Si3 C21 H21B 109.5
H21A C21 H21B 109.5
Si3 C21 H21C 109.5
H21A C21 H21C 109.5
H21B C21 H21C 109.5
Si3 C22 H22A 109.5
Si3 C22 H22B 109.5
H22A C22 H22B 109.5
Si3 C22 H22C 109.5
H22A C22 H22C 109.5
H22B C22 H22C 109.5
C28 C23 C24 113.9(7)
C28 C23 B 122.9(7)
C24 C23 B 123.2(7)
C25 C24 C23 122.4(7)
C25 C24 H24 118.8
C23 C24 H24 118.8
C26 C25 C24 121.9(8)
C26 C25 H25 119.0
C24 C25 H25 119.0
C25 C26 C27 117.0(8)
C25 C26 H26 121.5
C27 C26 H26 121.5
C28 C27 C26 120.8(8)
C28 C27 H27 119.6
C26 C27 H27 119.6
C23 C28 C27 123.8(8)
C23 C28 H28 118.1
C27 C28 H28 118.1
C30 C29 C34 114.3(7)
C30 C29 B 124.7(6)
C34 C29 B 121.0(7)
C29 C30 C31 123.9(7)
C29 C30 H30 118.1
C31 C30 H30 118.1
C32 C31 C30 120.3(8)
C32 C31 H31 119.9
C30 C31 H31 119.9
C31 C32 C33 118.0(7)
C31 C32 H32 121.0
C33 C32 H32 121.0
C34 C33 C32 119.6(7)
C34 C33 H33 120.2
C32 C33 H33 120.2
C33 C34 C29 124.0(8)
C33 C34 H34 118.0
C29 C34 H34 118.0
C40 C35 C36 114.2(7)
C40 C35 B 121.5(7)
C36 C35 B 123.8(7)
C37 C36 C35 122.2(8)
C37 C36 H36 118.9
C35 C36 H36 118.9
C38 C37 C36 121.1(8)
C38 C37 H37 119.5
C36 C37 H37 119.5
C37 C38 C39 119.2(8)
C37 C38 H38 120.4
C39 C38 H38 120.4
C40 C39 C38 119.3(8)
C40 C39 H39 120.4
C38 C39 H39 120.4
C39 C40 C35 124.0(8)
C39 C40 H40 118.0
C35 C40 H40 118.0
C42 C41 Cl1 118.0(19)
C42 C41 H41A 107.8
Cl1 C41 H41A 107.8
C42 C41 H41B 107.8
Cl1 C41 H41B 107.8
H41A C41 H41B 107.1
C41 C42 Cl2 106.4(19)
C41 C42 H42A 110.5
Cl2 C42 H42A 110.5
C41 C42 H42B 110.5
Cl2 C42 H42B 110.5
H42A C42 H42B 108.6

loop_
_geom_bond_atom_site_label_1
_geom_bond_atom_site_label_2
_geom_bond_distance
Si1 C11 1.826(8)
Si1 C14 1.874(10)
Si1 C12 1.887(9)
Si1 C13 1.890(12)
Si2 C15 1.843(8)
Si2 C16 1.846(9)
Si2 C17 1.856(9)
Si2 C18 1.894(10)
Si3 C19 1.847(8)
Si3 C22 1.853(8)
Si3 C21 1.858(9)
Si3 C20 1.859(9)
O1 C10 1.451(9)
O1 C1 1.485(9)
O1 Lu 2.359(5)
O2 C3 1.443(9)
O2 C2 1.459(9)
O2 Lu 2.419(5)
O3 C5 1.443(9)
O3 C4 1.444(9)
O3 Lu 2.376(5)
O4 C6 1.411(9)
O4 C7 1.436(9)
O4 Lu 2.406(5)
O5 C9 1.437(9)
O5 C8 1.458(10)
O5 Lu 2.421(5)
Lu C15 2.345(7)
Lu C11 2.364(7)
Cl1 C41 1.81(3)
Cl2 C42 1.72(3)
B C35 1.643(11)
B C23 1.644(11)
B C29 1.666(11)
B C19 1.680(11)
C1 C2 1.451(11)
C1 H1A 0.9900
C1 H1B 0.9900
C2 H2A 0.9900
C2 H2B 0.9900
C3 C4 1.511(12)
C3 H3A 0.9900
C3 H3B 0.9900
C4 H4A 0.9900
C4 H4B 0.9900
C5 C6 1.482(11)
C5 H5A 0.9900
C5 H5B 0.9900
C6 H6A 0.9900
C6 H6B 0.9900
C7 C8 1.459(12)
C7 H7A 0.9900
C7 H7B 0.9900
C8 H8A 0.9900
C8 H8B 0.9900
C9 C10 1.486(12)
C9 H9A 0.9900
C9 H9B 0.9900
C10 H10A 0.9900
C10 H10B 0.9900
C11 H11A 0.9900
C11 H11B 0.9900
C12 H12A 0.9800
C12 H12B 0.9800
C12 H12C 0.9800
C13 H13A 0.9800
C13 H13B 0.9800
C13 H13C 0.9800
C14 H14A 0.9800
C14 H14B 0.9800
C14 H14C 0.9800
C15 H15A 0.9900
C15 H15B 0.9900
C16 H16A 0.9800
C16 H16B 0.9800
C16 H16C 0.9800
C17 H17A 0.9800
C17 H17B 0.9800
C17 H17C 0.9800
C18 H18A 0.9800
C18 H18B 0.9800
C18 H18C 0.9800
C19 H19A 0.9900
C19 H19B 0.9900
C20 H20A 0.9800
C20 H20B 0.9800
C20 H20C 0.9800
C21 H21A 0.9800
C21 H21B 0.9800
C21 H21C 0.9800
C22 H22A 0.9800
C22 H22B 0.9800
C22 H22C 0.9800
C23 C28 1.382(10)
C23 C24 1.407(10)
C24 C25 1.398(10)
C24 H24 0.9500
C25 C26 1.357(11)
C25 H25 0.9500
C26 C27 1.390(10)
C26 H26 0.9500
C27 C28 1.388(11)
C27 H27 0.9500
C28 H28 0.9500
C29 C30 1.386(10)
C29 C34 1.410(9)
C30 C31 1.388(10)
C30 H30 0.9500
C31 C32 1.384(11)
C31 H31 0.9500
C32 C33 1.415(11)
C32 H32 0.9500
C33 C34 1.371(10)
C33 H33 0.9500
C34 H34 0.9500
C35 C40 1.403(10)
C35 C36 1.407(10)
C36 C37 1.387(10)
C36 H36 0.9500
C37 C38 1.364(12)
C37 H37 0.9500
C38 C39 1.386(12)
C38 H38 0.9500
C39 C40 1.378(11)
C39 H39 0.9500
C40 H40 0.9500
C41 C42 1.48(3)
C41 H41A 0.9900
C41 H41B 0.9900
C42 H42A 0.9900
C42 H42B 0.9900

loop_
_geom_torsion_atom_site_label_1
_geom_torsion_atom_site_label_2
_geom_torsion_atom_site_label_3
_geom_torsion_atom_site_label_4
_geom_torsion
C10 O1 Lu C15 -143.6(5)
C1 O1 Lu C15 81.2(5)
C10 O1 Lu C11 -50.4(5)
C1 O1 Lu C11 174.5(5)
C10 O1 Lu O3 134.3(5)
C1 O1 Lu O3 -0.8(6)
C10 O1 Lu O4 42.2(6)
C1 O1 Lu O4 -92.9(6)
C10 O1 Lu O2 131.0(5)
C1 O1 Lu O2 -4.2(5)
C10 O1 Lu O5 32.5(5)
C1 O1 Lu O5 -102.6(5)
C5 O3 Lu C15 119.9(6)
C4 O3 Lu C15 -105.0(5)
C5 O3 Lu O1 -154.3(5)
C4 O3 Lu O1 -19.2(6)
C5 O3 Lu C11 31.4(6)
C4 O3 Lu C11 166.6(5)
C5 O3 Lu O4 -32.0(5)
C4 O3 Lu O4 103.1(6)
C5 O3 Lu O2 -150.9(6)
C4 O3 Lu O2 -15.8(5)
C5 O3 Lu O5 -74.5(6)
C4 O3 Lu O5 60.6(5)
C6 O4 Lu C15 -36.6(8)
C7 O4 Lu C15 157.0(6)
C6 O4 Lu O1 134.8(6)
C7 O4 Lu O1 -31.6(8)
C6 O4 Lu C11 -126.0(7)
C7 O4 Lu C11 67.7(7)
C6 O4 Lu O3 7.1(6)
C7 O4 Lu O3 -159.2(7)
C6 O4 Lu O2 63.3(7)
C7 O4 Lu O2 -103.1(7)
C6 O4 Lu O5 144.6(7)
C7 O4 Lu O5 -21.8(6)
C3 O2 Lu C15 66.5(6)
C2 O2 Lu C15 -62.4(5)
C3 O2 Lu O1 160.1(6)
C2 O2 Lu O1 31.2(4)
C3 O2 Lu C11 154.1(10)
C2 O2 Lu C11 25.2(12)
C3 O2 Lu O3 -17.3(5)
C2 O2 Lu O3 -146.2(5)
C3 O2 Lu O4 -71.6(6)
C2 O2 Lu O4 159.5(4)
C3 O2 Lu O5 -135.3(6)
C2 O2 Lu O5 95.8(5)
C9 O5 Lu C15 3.6(9)
C8 O5 Lu C15 176.4(7)
C9 O5 Lu O1 -6.6(5)
C8 O5 Lu O1 166.2(6)
C9 O5 Lu C11 95.4(6)
C8 O5 Lu C11 -91.9(6)
C9 O5 Lu O3 -136.2(5)
C8 O5 Lu O3 36.6(6)
C9 O5 Lu O4 -178.4(6)
C8 O5 Lu O4 -5.7(6)
C9 O5 Lu O2 -72.4(6)
C8 O5 Lu O2 100.3(6)
C10 O1 C1 C2 -157.9(7)
Lu O1 C1 C2 -23.0(9)
O1 C1 C2 O2 49.9(9)
C3 O2 C2 C1 172.9(7)
Lu O2 C2 C1 -55.6(7)
C2 O2 C3 C4 173.6(7)
Lu O2 C3 C4 44.8(8)
C5 O3 C4 C3 179.8(6)
Lu O3 C4 C3 44.2(8)
O2 C3 C4 O3 -55.4(9)
C4 O3 C5 C6 -82.6(9)
Lu O3 C5 C6 54.6(8)
C7 O4 C6 C5 -176.0(8)
Lu O4 C6 C5 17.1(10)
O3 C5 C6 O4 -43.8(10)
C6 O4 C7 C8 -122.8(9)
Lu O4 C7 C8 44.7(11)
C9 O5 C8 C7 -156.8(8)
Lu O5 C8 C7 30.1(10)
O4 C7 C8 O5 -45.2(11)
C8 O5 C9 C10 168.1(7)
Lu O5 C9 C10 -19.0(8)
C1 O1 C10 C9 80.9(8)
Lu O1 C10 C9 -57.5(7)
O5 C9 C10 O1 47.4(8)
C14 Si1 C11 Lu -66.1(7)
C12 Si1 C11 Lu 172.8(5)
C13 Si1 C11 Lu 53.7(8)
C15 Lu C11 Si1 -69.5(5)
O1 Lu C11 Si1 -162.0(5)
O3 Lu C11 Si1 13.9(7)
O4 Lu C11 Si1 67.9(5)
O2 Lu C11 Si1 -156.4(7)
O5 Lu C11 Si1 133.0(5)
C16 Si2 C15 Lu 42.3(7)
C17 Si2 C15 Lu 162.8(6)
C18 Si2 C15 Lu -75.5(6)
O1 Lu C15 Si2 39.0(5)
C11 Lu C15 Si2 -61.0(5)
O3 Lu C15 Si2 173.6(5)
O4 Lu C15 Si2 -147.5(4)
O2 Lu C15 Si2 106.1(5)
O5 Lu C15 Si2 29.7(9)
C35 B C19 Si3 76.9(8)
C23 B C19 Si3 -45.2(9)
C29 B C19 Si3 -166.7(5)
C22 Si3 C19 B 70.5(7)
C21 Si3 C19 B -52.8(8)
C20 Si3 C19 B -171.7(6)
C35 B C23 C28 -33.1(10)
C29 B C23 C28 -151.0(7)
C19 B C23 C28 89.9(9)
C35 B C23 C24 147.3(7)
C29 B C23 C24 29.3(10)
C19 B C23 C24 -89.7(8)
C28 C23 C24 C25 3.2(11)
B C23 C24 C25 -177.1(7)
C23 C24 C25 C26 -1.2(12)
C24 C25 C26 C27 -1.6(12)
C25 C26 C27 C28 2.2(13)
C24 C23 C28 C27 -2.7(12)
B C23 C28 C27 177.6(8)
C26 C27 C28 C23 0.1(13)
C35 B C29 C30 -11.9(10)
C23 B C29 C30 107.6(8)
C19 B C29 C30 -131.2(7)
C35 B C29 C34 166.0(6)
C23 B C29 C34 -74.5(9)
C19 B C29 C34 46.7(9)
C34 C29 C30 C31 -0.6(11)
B C29 C30 C31 177.4(7)
C29 C30 C31 C32 -0.2(12)
C30 C31 C32 C33 0.9(12)
C31 C32 C33 C34 -0.8(11)
C32 C33 C34 C29 0.0(11)
C30 C29 C34 C33 0.7(11)
B C29 C34 C33 -177.4(7)
C23 B C35 C40 -40.6(9)
C29 B C35 C40 80.0(9)
C19 B C35 C40 -163.4(7)
C23 B C35 C36 148.0(7)
C29 B C35 C36 -91.4(8)
C19 B C35 C36 25.2(10)
C40 C35 C36 C37 -1.0(11)
B C35 C36 C37 170.9(7)
C35 C36 C37 C38 0.3(13)
C36 C37 C38 C39 0.1(13)
C37 C38 C39 C40 0.3(13)
C38 C39 C40 C35 -1.1(13)
C36 C35 C40 C39 1.4(12)
B C35 C40 C39 -170.7(8)
Cl1 C41 C42 Cl2 166.6(18)
